data_9013841
loop_
_publ_author_name
'Walenta, K.'
'Hatert, F.'
'Theye, T.'
'Lissner, F.'
'R\"oller K'

_publ_section_title
;
 Nielsbohrite, a new potassium uranyl arsenate from the uranium deposit of
 Menzenschwand, southern Black Forest, Germany
;
_journal_name_full 'European Journal of Mineralogy'
_journal_page_first 515
_journal_page_last 520
_journal_paper_doi 10.1127/0935-1221/2009/0021-1913
_journal_volume 21
_journal_year 2009
_chemical_compound_source 'Menzenschwand, southern Black Forest, Germany'
_chemical_formula_structural K(UO2)3(AsO4)(OH)4*H2O
_chemical_formula_sum 'As H6 K O15 U3'
_chemical_name_mineral Nielsbohrite
_space_group_IT_number 66
_symmetry_space_group_name_Hall '-C 2 2c'
_symmetry_space_group_name_H-M 'C c c m'
_cell_angle_alpha 90
_cell_angle_beta 90
_cell_angle_gamma 90
_cell_formula_units_Z 4
_cell_length_a 8.193
_cell_length_b 11.430
_cell_length_c 13.500
_cell_volume 1264.221
_database_code_amcsd 0007287
_exptl_crystal_density_diffrn 5.644
_cod_original_formula_sum 'K U3 As O15 H6'
_cod_database_code 9013841

loop_
_space_group_symop_operation_xyz
x,y,z
1/2+x,1/2+y,z
x,-y,1/2+z
1/2+x,1/2-y,1/2+z
-x,y,1/2-z
1/2-x,1/2+y,1/2-z
-x,y,1/2+z
1/2-x,1/2+y,1/2+z
x,-y,1/2-z
1/2+x,1/2-y,1/2-z
x,y,-z
1/2+x,1/2+y,-z
-x,-y,z
1/2-x,1/2-y,z
-x,-y,-z
1/2-x,1/2-y,-z

loop_
_atom_site_label
_atom_site_fract_x
_atom_site_fract_y
_atom_site_fract_z
_atom_site_occupancy
_atom_site_U_iso_or_equiv
_atom_site_type_symbol
_atom_site_attached_hydrogens
K 0.00000 0.00000 0.50000 1.00000 0.04100 K 0
U1 0.25000 0.25000 0.36478 1.00000 0.03080 U 0
U2 0.00000 0.50000 0.50000 1.00000 0.03340 U 0
As 0.00000 0.50000 0.25000 1.00000 0.04920 As 0
O1 0.11300 0.42330 0.32720 1.00000 0.04900 O 0
O2 0.06600 -0.17160 0.13390 1.00000 0.04100 O 0
O-H3 0.67700 -0.14600 -3.50000 1.00000 0.06200 O 1
O4 -0.17200 0.39900 0.50000 1.00000 0.04800 O 0
Wat5 0.00000 0.00000 0.25000 1.00000 0.02300 O 2
O-H6a 0.25000 -0.25000 0.38160 0.67000 0.00500 O 1
O-H6b 0.25000 -0.25000 0.31500 0.33000 0.00500 O 1

loop_
_cod_changelog_entry_id
_cod_changelog_entry_author
_cod_changelog_entry_date
_cod_changelog_entry_text
1
;cod-tools version 3.8.0
Id: cif_guess_AMCSD_atom_types 9574 2023-05-10 09:00:05Z saulius
;
2023-05-10T18:54:41+03:00
;Derived atom types and hydrogen counts
from atom names that follow the AMCSD naming convention
(Wat == water, O-H == hydroxyl).
;

loop_
_cod_related_entry_id
_cod_related_entry_database
_cod_related_entry_code
1 AMCSD 0007287
